data_4347818
loop_
_publ_author_name
'Wang, Yu-Ling'
'Han, Chang-Bao'
'Zhang, Yi-Quan'
'Liu, Qing-Yan'
'Liu, Cai-Ming'
'Yin, Shun-Gao'

_publ_section_title
;
 Fine-Tuning Ligand to Modulate the Magnetic Anisotropy in a
 Carboxylate-Bridged Dy2 Single-Molecule Magnet System.
;
_journal_issue 11
_journal_name_full 'Inorganic chemistry'
_journal_page_first 5578
_journal_page_last 5584
_journal_paper_doi 10.1021/acs.inorgchem.6b00653
_journal_volume 55
_journal_year 2016
_chemical_formula_sum 'C110 H70 Dy2 N4 O12'
_chemical_formula_weight 1964.70
_space_group_crystal_system triclinic
_space_group_IT_number 2
_space_group_name_Hall '-P 1'
_space_group_name_H-M_alt 'P -1'
_atom_sites_solution_hydrogens geom
_audit_creation_method SHELXL-2014/7
_cell_angle_alpha 109.302(2)
_cell_angle_beta 110.826(2)
_cell_angle_gamma 100.833(2)
_cell_formula_units_Z 1
_cell_length_a 11.9907(3)
_cell_length_b 13.6805(3)
_cell_length_c 15.2443(4)
_cell_measurement_reflns_used 22018
_cell_measurement_temperature 293(2)
_cell_measurement_theta_max 28.8590
_cell_measurement_theta_min 3.6790
_cell_volume 2069.41(11)
_computing_cell_refinement 'CrysAlisPro 1.171.38.41 (Rigaku OD, 2015)'
_computing_data_collection 'CrysAlisPro 1.171.38.41 (Rigaku OD, 2015)'
_computing_data_reduction 'CrysAlisPro 1.171.38.41 (Rigaku OD, 2015)'
_computing_structure_refinement 'SHELXL-2014/7 (Sheldrick, 2014)'
_computing_structure_solution 'SHELXS-2014/7 (Sheldrick, 2014)'
_diffrn_ambient_temperature 293(2)
_diffrn_detector 'CCD plate'
_diffrn_detector_type EosS2
_diffrn_measured_fraction_theta_full 0.998
_diffrn_measured_fraction_theta_max 0.886
_diffrn_measurement_device 'four-circle diffractometer'
_diffrn_measurement_device_type 'SuperNova, Single source at offset, EosS2'
_diffrn_measurement_method '\w scans'
_diffrn_radiation_monochromator mirror
_diffrn_radiation_probe x-ray
_diffrn_radiation_type 'Mo K\a'
_diffrn_radiation_wavelength 0.71073
_diffrn_reflns_av_R_equivalents 0.0677
_diffrn_reflns_av_unetI/netI 0.0637
_diffrn_reflns_Laue_measured_fraction_full 0.998
_diffrn_reflns_Laue_measured_fraction_max 0.886
_diffrn_reflns_limit_h_max 16
_diffrn_reflns_limit_h_min -16
_diffrn_reflns_limit_k_max 18
_diffrn_reflns_limit_k_min -18
_diffrn_reflns_limit_l_max 19
_diffrn_reflns_limit_l_min -20
_diffrn_reflns_number 40670
_diffrn_reflns_point_group_measured_fraction_full 0.998
_diffrn_reflns_point_group_measured_fraction_max 0.886
_diffrn_reflns_theta_full 25.242
_diffrn_reflns_theta_max 29.389
_diffrn_reflns_theta_min 3.350
_diffrn_source 'micro-focus sealed X-ray tube'
_diffrn_source_type 'SuperNova (Mo) X-ray Source'
_exptl_absorpt_coefficient_mu 1.864
_exptl_absorpt_correction_T_max 1.00000
_exptl_absorpt_correction_T_min 0.04740
_exptl_absorpt_correction_type multi-scan
_exptl_absorpt_process_details
;
CrysAlisPro 1.171.38.41 (Rigaku Oxford Diffraction, 2015)
Empirical absorption correction using spherical harmonics,
 implemented in SCALE3 ABSPACK scaling algorithm.
;
_exptl_crystal_colour yellow
_exptl_crystal_density_diffrn 1.577
_exptl_crystal_description block
_exptl_crystal_F_000 986
_exptl_crystal_size_max 0.180
_exptl_crystal_size_mid 0.100
_exptl_crystal_size_min 0.080
_refine_diff_density_max 1.017
_refine_diff_density_min -0.869
_refine_diff_density_rms 0.106
_refine_ls_extinction_method none
_refine_ls_goodness_of_fit_ref 1.005
_refine_ls_hydrogen_treatment constr
_refine_ls_matrix_type full
_refine_ls_number_parameters 577
_refine_ls_number_reflns 10117
_refine_ls_number_restraints 0
_refine_ls_restrained_S_all 1.005
_refine_ls_R_factor_all 0.0428
_refine_ls_R_factor_gt 0.0354
_refine_ls_shift/su_max 0.001
_refine_ls_shift/su_mean 0.000
_refine_ls_structure_factor_coef Fsqd
_refine_ls_weighting_details 'w=1/[\s^2^(Fo^2^)+(0.0288P)^2^+0.1189P] where P=(Fo^2^+2Fc^2^)/3'
_refine_ls_weighting_scheme calc
_refine_ls_wR_factor_gt 0.0666
_refine_ls_wR_factor_ref 0.0720
_reflns_Friedel_coverage 0.000
_reflns_number_gt 9012
_reflns_number_total 10117
_reflns_threshold_expression 'I > 2\s(I)'
_cod_data_source_file ic6b00653_si_002.cif
_cod_data_source_block 1
_cod_original_cell_volume 2069.43(10)
_cod_database_code 4347818
_shelx_shelxl_version_number 2014/7
_shelx_space_group_comment
;
The symmetry employed for this shelxl refinement is uniquely defined
by the following loop, which should always be used as a source of
symmetry information in preference to the above space-group names.
They are only intended as comments.
;
_shelx_estimated_absorpt_t_min 0.730
_shelx_estimated_absorpt_t_max 0.865

loop_
_space_group_symop_operation_xyz
'x, y, z'
'-x, -y, -z'

loop_
_atom_site_label
_atom_site_type_symbol
_atom_site_fract_x
_atom_site_fract_y
_atom_site_fract_z
_atom_site_U_iso_or_equiv
_atom_site_adp_type
_atom_site_occupancy
_atom_site_site_symmetry_order
_atom_site_calc_flag
_atom_site_refinement_flags_posn
_atom_site_refinement_flags_adp
Dy1 Dy 0.57568(2) 0.47020(2) 0.40246(2) 0.02427(5) Uani 1 1 d . .
O1 O 0.54858(18) 0.41129(16) 0.52038(16) 0.0334(5) Uani 1 1 d . .
O2 O 0.4833(3) 0.3707(2) 0.6233(2) 0.0616(8) Uani 1 1 d . .
O3 O 0.71546(18) 0.61440(15) 0.56216(15) 0.0322(4) Uani 1 1 d . .
O4 O 0.64016(18) 0.64205(15) 0.67934(15) 0.0323(4) Uani 1 1 d . .
O5 O 0.5186(2) 0.44108(18) 0.22529(16) 0.0455(6) Uani 1 1 d . .
O6 O 0.7144(2) 0.5413(2) 0.34037(18) 0.0499(6) Uani 1 1 d . .
N1 N 0.7744(3) 0.4116(2) 0.4683(2) 0.0402(6) Uani 1 1 d . .
N2 N 0.5620(3) 0.2734(2) 0.2934(2) 0.0403(6) Uani 1 1 d . .
C1 C 0.6168(3) 0.2776(2) 0.5726(2) 0.0322(7) Uani 1 1 d . .
C2 C 0.7378(3) 0.3126(3) 0.6551(3) 0.0371(7) Uani 1 1 d . .
C3 C 0.7972(4) 0.4208(3) 0.7390(3) 0.0499(9) Uani 1 1 d . .
H3A H 0.7536 0.4703 0.7408 0.060 Uiso 1 1 calc R U
C4 C 0.9154(4) 0.4525(3) 0.8157(3) 0.0675(11) Uani 1 1 d . .
H4A H 0.9524 0.5237 0.8691 0.081 Uiso 1 1 calc R U
C5 C 0.9837(4) 0.3788(4) 0.8158(4) 0.0769(13) Uani 1 1 d . .
H5A H 1.0648 0.4016 0.8695 0.092 Uiso 1 1 calc R U
C6 C 0.9319(4) 0.2757(4) 0.7385(4) 0.0693(12) Uani 1 1 d . .
H6A H 0.9784 0.2285 0.7394 0.083 Uiso 1 1 calc R U
C7 C 0.8072(3) 0.2375(3) 0.6551(3) 0.0473(9) Uani 1 1 d . .
C8 C 0.7516(4) 0.1328(3) 0.5740(3) 0.0530(10) Uani 1 1 d . .
H8A H 0.7965 0.0843 0.5746 0.064 Uiso 1 1 calc R U
C9 C 0.6322(3) 0.0970(3) 0.4921(3) 0.0426(8) Uani 1 1 d . .
C10 C 0.5727(4) -0.0124(3) 0.4101(3) 0.0561(11) Uani 1 1 d . .
H10A H 0.6162 -0.0619 0.4108 0.067 Uiso 1 1 calc R U
C11 C 0.4562(5) -0.0459(3) 0.3320(3) 0.0639(11) Uani 1 1 d . .
H11A H 0.4198 -0.1178 0.2797 0.077 Uiso 1 1 calc R U
C12 C 0.3886(4) 0.0283(3) 0.3293(3) 0.0575(10) Uani 1 1 d . .
H12A H 0.3079 0.0048 0.2748 0.069 Uiso 1 1 calc R U
C13 C 0.4399(3) 0.1332(3) 0.4053(3) 0.0443(8) Uani 1 1 d . .
H13A H 0.3941 0.1807 0.4017 0.053 Uiso 1 1 calc R U
C14 C 0.5626(3) 0.1717(2) 0.4904(2) 0.0357(7) Uani 1 1 d . .
C15 C 0.5453(3) 0.3576(2) 0.5733(2) 0.0308(6) Uani 1 1 d . .
C16 C 0.8438(3) 0.7655(2) 0.7268(2) 0.0295(6) Uani 1 1 d . .
C17 C 0.8988(3) 0.8349(2) 0.6897(2) 0.0334(7) Uani 1 1 d . .
C18 C 0.8451(3) 0.8203(3) 0.5842(3) 0.0409(8) Uani 1 1 d . .
H18A H 0.7711 0.7610 0.5346 0.049 Uiso 1 1 calc R U
C19 C 0.9010(4) 0.8921(3) 0.5556(3) 0.0554(10) Uani 1 1 d . .
H19A H 0.8643 0.8802 0.4863 0.066 Uiso 1 1 calc R U
C20 C 1.0119(4) 0.9832(3) 0.6269(4) 0.0638(12) Uani 1 1 d . .
H20A H 1.0478 1.0313 0.6053 0.077 Uiso 1 1 calc R U
C21 C 1.0662(4) 1.0005(3) 0.7274(4) 0.0603(11) Uani 1 1 d . .
H21A H 1.1402 1.0609 0.7747 0.072 Uiso 1 1 calc R U
C22 C 1.0126(3) 0.9281(2) 0.7630(3) 0.0424(8) Uani 1 1 d . .
C23 C 1.0691(3) 0.9467(3) 0.8663(3) 0.0483(8) Uani 1 1 d . .
H23A H 1.1442 1.0065 0.9122 0.058 Uiso 1 1 calc R U
C24 C 1.0188(3) 0.8803(2) 0.9043(3) 0.0396(7) Uani 1 1 d . .
C25 C 1.0769(3) 0.9031(3) 1.0114(3) 0.0520(9) Uani 1 1 d . .
H25A H 1.1512 0.9637 1.0568 0.062 Uiso 1 1 calc R U
C26 C 1.0275(4) 0.8396(3) 1.0487(3) 0.0547(9) Uani 1 1 d . .
H26A H 1.0669 0.8566 1.1192 0.066 Uiso 1 1 calc R U
C27 C 0.9159(3) 0.7476(3) 0.9806(3) 0.0481(8) Uani 1 1 d . .
H27A H 0.8832 0.7029 1.0066 0.058 Uiso 1 1 calc R U
C28 C 0.8546(3) 0.7221(3) 0.8778(3) 0.0399(7) Uani 1 1 d . .
H28A H 0.7803 0.6610 0.8350 0.048 Uiso 1 1 calc R U
C29 C 0.9026(3) 0.7877(2) 0.8338(2) 0.0318(6) Uani 1 1 d . .
C30 C 0.7241(3) 0.6664(2) 0.6504(2) 0.0274(6) Uani 1 1 d . .
C31 C 0.6551(3) 0.5118(2) 0.1635(2) 0.0315(6) Uani 1 1 d . .
C32 C 0.6792(3) 0.4266(2) 0.0988(2) 0.0341(7) Uani 1 1 d . .
C33 C 0.6962(3) 0.3350(3) 0.1189(3) 0.0477(9) Uani 1 1 d . .
H33A H 0.6922 0.3304 0.1773 0.057 Uiso 1 1 calc R U
C34 C 0.7182(4) 0.2534(3) 0.0538(3) 0.0611(11) Uani 1 1 d . .
H34A H 0.7297 0.1943 0.0686 0.073 Uiso 1 1 calc R U
C35 C 0.7237(4) 0.2580(3) -0.0355(3) 0.0643(11) Uani 1 1 d . .
H35A H 0.7374 0.2014 -0.0799 0.077 Uiso 1 1 calc R U
C36 C 0.7092(3) 0.3442(3) -0.0571(3) 0.0503(9) Uani 1 1 d . .
H36A H 0.7137 0.3462 -0.1162 0.060 Uiso 1 1 calc R U
C37 C 0.6871(3) 0.4323(3) 0.0082(2) 0.0372(7) Uani 1 1 d . .
C38 C 0.6716(3) 0.5213(2) -0.0125(2) 0.0360(7) Uani 1 1 d . .
H38A H 0.6726 0.5228 -0.0728 0.043 Uiso 1 1 calc R U
C39 C 0.6545(3) 0.6086(2) 0.0540(2) 0.0337(7) Uani 1 1 d . .
C40 C 0.6394(3) 0.7007(3) 0.0332(3) 0.0416(8) Uani 1 1 d . .
H40A H 0.6408 0.7029 -0.0267 0.050 Uiso 1 1 calc R U
C41 C 0.6230(3) 0.7844(3) 0.0983(3) 0.0491(9) Uani 1 1 d . .
H41A H 0.6142 0.8439 0.0833 0.059 Uiso 1 1 calc R U
C42 C 0.6192(3) 0.7824(3) 0.1898(3) 0.0487(9) Uani 1 1 d . .
H42A H 0.6096 0.8415 0.2349 0.058 Uiso 1 1 calc R U
C43 C 0.6295(3) 0.6955(2) 0.2121(3) 0.0412(8) Uani 1 1 d . .
H43A H 0.6248 0.6947 0.2715 0.049 Uiso 1 1 calc R U
C44 C 0.6474(3) 0.6051(2) 0.1450(2) 0.0317(6) Uani 1 1 d . .
C45 C 0.6297(3) 0.4986(2) 0.2492(2) 0.0318(7) Uani 1 1 d . .
C46 C 0.8791(3) 0.4803(3) 0.5565(3) 0.0534(9) Uani 1 1 d . .
H46A H 0.8803 0.5504 0.5927 0.064 Uiso 1 1 calc R U
C47 C 0.9867(3) 0.4535(3) 0.5975(3) 0.0597(10) Uani 1 1 d . .
H47A H 1.0570 0.5039 0.6596 0.072 Uiso 1 1 calc R U
C48 C 0.9856(4) 0.3509(4) 0.5434(4) 0.0642(11) Uani 1 1 d . .
H48A H 1.0556 0.3298 0.5678 0.077 Uiso 1 1 calc R U
C49 C 0.8800(4) 0.2805(3) 0.4533(4) 0.0635(11) Uani 1 1 d . .
H49A H 0.8777 0.2104 0.4154 0.076 Uiso 1 1 calc R U
C50 C 0.7760(3) 0.3116(3) 0.4173(3) 0.0445(8) Uani 1 1 d . .
C51 C 0.6602(3) 0.2360(3) 0.3185(3) 0.0446(8) Uani 1 1 d . .
C52 C 0.6521(4) 0.1321(3) 0.2525(4) 0.0732(13) Uani 1 1 d . .
H52A H 0.7196 0.1066 0.2711 0.088 Uiso 1 1 calc R U
C53 C 0.5440(5) 0.0687(4) 0.1605(4) 0.0812(14) Uani 1 1 d . .
H53A H 0.5375 -0.0001 0.1160 0.097 Uiso 1 1 calc R U
C54 C 0.4457(4) 0.1077(3) 0.1348(3) 0.0628(10) Uani 1 1 d . .
H54A H 0.3719 0.0659 0.0725 0.075 Uiso 1 1 calc R U
C55 C 0.4572(3) 0.2085(3) 0.2016(3) 0.0475(8) Uani 1 1 d . .
H55A H 0.3897 0.2340 0.1832 0.057 Uiso 1 1 calc R U

loop_
_atom_site_aniso_label
_atom_site_aniso_U_11
_atom_site_aniso_U_22
_atom_site_aniso_U_33
_atom_site_aniso_U_23
_atom_site_aniso_U_13
_atom_site_aniso_U_12
Dy1 0.02067(8) 0.03115(8) 0.02206(8) 0.01365(6) 0.00942(6) 0.00768(6)
O1 0.0288(12) 0.0412(11) 0.0393(13) 0.0279(10) 0.0147(11) 0.0131(10)
O2 0.097(2) 0.0854(18) 0.0780(19) 0.0655(17) 0.0715(19) 0.0701(18)
O3 0.0267(11) 0.0352(10) 0.0296(12) 0.0108(9) 0.0128(10) 0.0057(9)
O4 0.0223(11) 0.0419(11) 0.0274(11) 0.0123(9) 0.0109(10) 0.0057(9)
O5 0.0402(14) 0.0548(13) 0.0266(12) 0.0154(11) 0.0120(11) -0.0043(11)
O6 0.0255(13) 0.0868(18) 0.0338(14) 0.0309(13) 0.0113(12) 0.0072(12)
N1 0.0372(16) 0.0476(15) 0.0409(17) 0.0214(14) 0.0203(15) 0.0160(13)
N2 0.0366(16) 0.0469(15) 0.0436(17) 0.0226(14) 0.0197(15) 0.0186(13)
C1 0.0382(18) 0.0400(16) 0.0363(18) 0.0268(15) 0.0222(16) 0.0205(15)
C2 0.0358(19) 0.0456(18) 0.0394(19) 0.0282(16) 0.0170(17) 0.0160(15)
C3 0.050(2) 0.052(2) 0.045(2) 0.0264(19) 0.014(2) 0.0180(19)
C4 0.064(3) 0.061(2) 0.049(3) 0.023(2) 0.002(2) 0.008(2)
C5 0.050(3) 0.087(3) 0.071(3) 0.045(3) 0.000(3) 0.015(3)
C6 0.051(3) 0.085(3) 0.086(4) 0.058(3) 0.020(3) 0.034(2)
C7 0.042(2) 0.056(2) 0.061(2) 0.040(2) 0.023(2) 0.0257(18)
C8 0.056(2) 0.055(2) 0.073(3) 0.040(2) 0.036(2) 0.037(2)
C9 0.054(2) 0.0435(18) 0.052(2) 0.0278(17) 0.034(2) 0.0268(17)
C10 0.080(3) 0.044(2) 0.062(3) 0.025(2) 0.043(3) 0.032(2)
C11 0.087(3) 0.046(2) 0.053(3) 0.012(2) 0.037(3) 0.018(2)
C12 0.055(3) 0.057(2) 0.049(2) 0.021(2) 0.018(2) 0.010(2)
C13 0.049(2) 0.0481(19) 0.045(2) 0.0272(17) 0.0226(19) 0.0196(17)
C14 0.0410(19) 0.0409(17) 0.0402(19) 0.0261(15) 0.0232(17) 0.0196(15)
C15 0.0327(17) 0.0347(15) 0.0304(17) 0.0197(14) 0.0138(15) 0.0131(13)
C16 0.0237(16) 0.0294(14) 0.0324(17) 0.0105(13) 0.0116(14) 0.0101(12)
C17 0.0260(16) 0.0301(14) 0.0427(19) 0.0140(14) 0.0151(16) 0.0110(13)
C18 0.0366(19) 0.0427(17) 0.051(2) 0.0267(17) 0.0225(18) 0.0133(15)
C19 0.064(3) 0.058(2) 0.063(3) 0.039(2) 0.036(2) 0.022(2)
C20 0.067(3) 0.050(2) 0.089(3) 0.044(2) 0.043(3) 0.010(2)
C21 0.050(2) 0.0422(19) 0.082(3) 0.029(2) 0.028(2) 0.0012(18)
C22 0.0331(19) 0.0318(16) 0.054(2) 0.0143(16) 0.0172(18) 0.0061(14)
C23 0.030(2) 0.0365(17) 0.050(2) 0.0059(16) 0.0068(18) -0.0036(15)
C24 0.0287(18) 0.0379(16) 0.0368(19) 0.0072(15) 0.0080(16) 0.0099(14)
C25 0.038(2) 0.047(2) 0.039(2) 0.0034(17) 0.0025(18) 0.0059(17)
C26 0.046(2) 0.072(2) 0.030(2) 0.0153(19) 0.0068(19) 0.023(2)
C27 0.044(2) 0.063(2) 0.038(2) 0.0260(18) 0.0139(19) 0.0210(19)
C28 0.0316(18) 0.0440(17) 0.0350(19) 0.0165(15) 0.0082(16) 0.0088(15)
C29 0.0271(16) 0.0312(14) 0.0313(17) 0.0094(13) 0.0104(15) 0.0110(13)
C30 0.0228(15) 0.0299(14) 0.0271(16) 0.0131(13) 0.0078(14) 0.0094(12)
C31 0.0284(17) 0.0397(16) 0.0276(16) 0.0159(14) 0.0130(14) 0.0109(13)
C32 0.0297(17) 0.0444(17) 0.0329(17) 0.0181(15) 0.0171(15) 0.0140(14)
C33 0.054(2) 0.065(2) 0.053(2) 0.040(2) 0.035(2) 0.0348(19)
C34 0.080(3) 0.065(2) 0.066(3) 0.036(2) 0.042(3) 0.050(2)
C35 0.078(3) 0.075(3) 0.065(3) 0.030(2) 0.046(3) 0.052(3)
C36 0.055(2) 0.066(2) 0.046(2) 0.0237(19) 0.034(2) 0.030(2)
C37 0.0321(18) 0.0472(18) 0.0347(18) 0.0171(15) 0.0182(16) 0.0133(15)
C38 0.0348(18) 0.0482(18) 0.0288(17) 0.0200(15) 0.0173(16) 0.0099(15)
C39 0.0248(16) 0.0418(16) 0.0288(17) 0.0163(14) 0.0094(14) 0.0033(13)
C40 0.039(2) 0.0471(18) 0.039(2) 0.0245(16) 0.0153(17) 0.0097(16)
C41 0.051(2) 0.0397(18) 0.056(2) 0.0259(18) 0.021(2) 0.0111(17)
C42 0.056(2) 0.0376(17) 0.049(2) 0.0127(16) 0.027(2) 0.0133(17)
C43 0.044(2) 0.0417(17) 0.0370(19) 0.0151(15) 0.0206(17) 0.0107(16)
C44 0.0235(16) 0.0375(15) 0.0289(16) 0.0143(13) 0.0095(14) 0.0047(13)
C45 0.0336(18) 0.0386(16) 0.0346(18) 0.0208(14) 0.0197(16) 0.0178(14)
C46 0.039(2) 0.063(2) 0.056(2) 0.021(2) 0.020(2) 0.0224(19)
C47 0.033(2) 0.080(3) 0.062(3) 0.032(2) 0.015(2) 0.021(2)
C48 0.035(2) 0.079(3) 0.079(3) 0.039(3) 0.016(2) 0.029(2)
C49 0.044(2) 0.066(3) 0.085(3) 0.036(3) 0.027(3) 0.029(2)
C50 0.041(2) 0.055(2) 0.054(2) 0.0320(19) 0.028(2) 0.0249(18)
C51 0.048(2) 0.0454(18) 0.048(2) 0.0251(17) 0.0223(19) 0.0217(17)
C52 0.075(3) 0.062(3) 0.073(3) 0.019(2) 0.024(3) 0.043(3)
C53 0.090(4) 0.062(3) 0.069(3) 0.010(2) 0.023(3) 0.037(3)
C54 0.063(3) 0.057(2) 0.051(3) 0.013(2) 0.020(2) 0.016(2)
C55 0.045(2) 0.0485(19) 0.045(2) 0.0169(17) 0.018(2) 0.0167(17)

loop_
_atom_type_symbol
_atom_type_description
_atom_type_scat_dispersion_real
_atom_type_scat_dispersion_imag
_atom_type_scat_source
C C 0.0033 0.0016 'International Tables Vol C Tables 4.2.6.8 and 6.1.1.4'
Dy Dy -0.1892 4.4098 'International Tables Vol C Tables 4.2.6.8 and 6.1.1.4'
N N 0.0061 0.0033 'International Tables Vol C Tables 4.2.6.8 and 6.1.1.4'
O O 0.0106 0.0060 'International Tables Vol C Tables 4.2.6.8 and 6.1.1.4'
H H 0.0000 0.0000 'International Tables Vol C Tables 4.2.6.8 and 6.1.1.4'

loop_
_geom_angle_atom_site_label_1
_geom_angle_atom_site_label_2
_geom_angle_atom_site_label_3
_geom_angle
_geom_angle_site_symmetry_1
_geom_angle_site_symmetry_3
O1 Dy1 O3 75.73(7) . .
O1 Dy1 O4 74.53(7) . 2_666
O3 Dy1 O4 136.31(6) . 2_666
O1 Dy1 O6 149.23(7) . .
O3 Dy1 O6 85.45(7) . .
O4 Dy1 O6 133.42(7) 2_666 .
O1 Dy1 O5 150.32(7) . .
O3 Dy1 O5 133.91(7) . .
O4 Dy1 O5 79.48(7) 2_666 .
O6 Dy1 O5 53.95(7) . .
O1 Dy1 O2 123.60(7) . 2_666
O3 Dy1 O2 79.27(8) . 2_666
O4 Dy1 O2 91.41(8) 2_666 2_666
O6 Dy1 O2 74.96(8) . 2_666
O5 Dy1 O2 70.51(8) . 2_666
O1 Dy1 N2 88.89(7) . .
O3 Dy1 N2 136.61(8) . .
O4 Dy1 N2 73.66(7) 2_666 .
O6 Dy1 N2 88.40(8) . .
O5 Dy1 N2 70.03(8) . .
O2 Dy1 N2 139.69(8) 2_666 .
O1 Dy1 N1 77.30(7) . .
O3 Dy1 N1 75.09(8) . .
O4 Dy1 N1 127.13(7) 2_666 .
O6 Dy1 N1 74.43(8) . .
O5 Dy1 N1 108.44(8) . .
O2 Dy1 N1 141.20(9) 2_666 .
N2 Dy1 N1 61.91(9) . .
O1 Dy1 O1 74.82(6) . 2_666
O3 Dy1 O1 69.80(6) . 2_666
O4 Dy1 O1 71.99(6) 2_666 2_666
O6 Dy1 O1 121.27(7) . 2_666
O5 Dy1 O1 110.48(7) . 2_666
O2 Dy1 O1 49.13(6) 2_666 2_666
N2 Dy1 O1 144.80(7) . 2_666
N1 Dy1 O1 139.36(7) . 2_666
O1 Dy1 C45 165.95(7) . .
O3 Dy1 C45 109.84(8) . .
O4 Dy1 C45 106.73(8) 2_666 .
O6 Dy1 C45 26.70(8) . .
O5 Dy1 C45 27.25(8) . .
O2 Dy1 C45 70.44(7) 2_666 .
N2 Dy1 C45 78.28(8) . .
N1 Dy1 C45 91.48(8) . .
O1 Dy1 C45 119.09(7) 2_666 .
O1 Dy1 C15 99.85(7) . 2_666
O3 Dy1 C15 74.71(8) . 2_666
O4 Dy1 C15 79.69(7) 2_666 2_666
O6 Dy1 C15 98.31(8) . 2_666
O5 Dy1 C15 89.21(8) . 2_666
O2 Dy1 C15 24.17(6) 2_666 2_666
N2 Dy1 C15 148.60(9) . 2_666
N1 Dy1 C15 149.40(9) . 2_666
O1 Dy1 C15 25.06(6) 2_666 2_666
C45 Dy1 C15 94.11(8) . 2_666
O1 Dy1 Dy1 40.72(5) . 2_666
O3 Dy1 Dy1 67.88(4) . 2_666
O4 Dy1 Dy1 68.66(4) 2_666 2_666
O6 Dy1 Dy1 148.21(6) . 2_666
O5 Dy1 Dy1 137.83(6) . 2_666
O2 Dy1 Dy1 83.06(5) 2_666 2_666
N2 Dy1 Dy1 122.76(5) . 2_666
N1 Dy1 Dy1 112.66(5) . 2_666
O1 Dy1 Dy1 34.10(4) 2_666 2_666
C45 Dy1 Dy1 153.14(6) . 2_666
C15 Dy1 Dy1 59.14(5) 2_666 2_666
C15 O1 Dy1 163.20(19) . .
C15 O1 Dy1 91.38(16) . 2_666
Dy1 O1 Dy1 105.18(6) . 2_666
C15 O2 Dy1 99.39(16) . 2_666
C30 O3 Dy1 141.24(18) . .
C30 O4 Dy1 136.34(18) . 2_666
C45 O5 Dy1 92.07(18) . .
C45 O6 Dy1 93.29(17) . .
C46 N1 C50 116.6(3) . .
C46 N1 Dy1 121.1(2) . .
C50 N1 Dy1 122.3(2) . .
C51 N2 C55 117.7(3) . .
C51 N2 Dy1 122.9(2) . .
C55 N2 Dy1 119.0(2) . .
C2 C1 C14 121.4(3) . .
C2 C1 C15 118.4(3) . .
C14 C1 C15 120.1(3) . .
C1 C2 C3 123.0(3) . .
C1 C2 C7 119.0(3) . .
C3 C2 C7 118.0(3) . .
C4 C3 C2 121.3(4) . .
C4 C3 H3A 119.3 . .
C2 C3 H3A 119.3 . .
C3 C4 C5 120.7(4) . .
C3 C4 H4A 119.6 . .
C5 C4 H4A 119.6 . .
C6 C5 C4 120.4(4) . .
C6 C5 H5A 119.8 . .
C4 C5 H5A 119.8 . .
C5 C6 C7 121.4(4) . .
C5 C6 H6A 119.3 . .
C7 C6 H6A 119.3 . .
C8 C7 C6 123.0(3) . .
C8 C7 C2 118.8(3) . .
C6 C7 C2 118.2(4) . .
C7 C8 C9 122.9(3) . .
C7 C8 H8A 118.6 . .
C9 C8 H8A 118.6 . .
C8 C9 C10 123.0(3) . .
C8 C9 C14 118.9(3) . .
C10 C9 C14 118.1(3) . .
C11 C10 C9 122.1(3) . .
C11 C10 H10A 119.0 . .
C9 C10 H10A 119.0 . .
C10 C11 C12 119.8(4) . .
C10 C11 H11A 120.1 . .
C12 C11 H11A 120.1 . .
C13 C12 C11 120.8(4) . .
C13 C12 H12A 119.6 . .
C11 C12 H12A 119.6 . .
C12 C13 C14 121.2(3) . .
C12 C13 H13A 119.4 . .
C14 C13 H13A 119.4 . .
C1 C14 C13 123.0(3) . .
C1 C14 C9 119.0(3) . .
C13 C14 C9 118.0(3) . .
O2 C15 O1 119.6(3) . .
O2 C15 C1 121.7(2) . .
O1 C15 C1 118.6(2) . .
O2 C15 Dy1 56.44(14) . 2_666
O1 C15 Dy1 63.56(14) . 2_666
C1 C15 Dy1 174.0(2) . 2_666
C29 C16 C17 120.4(3) . .
C29 C16 C30 120.4(2) . .
C17 C16 C30 119.2(3) . .
C16 C17 C18 124.3(3) . .
C16 C17 C22 118.5(3) . .
C18 C17 C22 117.2(3) . .
C19 C18 C17 120.8(3) . .
C19 C18 H18A 119.6 . .
C17 C18 H18A 119.6 . .
C18 C19 C20 122.2(4) . .
C18 C19 H19A 118.9 . .
C20 C19 H19A 118.9 . .
C21 C20 C19 119.3(3) . .
C21 C20 H20A 120.3 . .
C19 C20 H20A 120.3 . .
C20 C21 C22 121.5(4) . .
C20 C21 H21A 119.2 . .
C22 C21 H21A 119.2 . .
C23 C22 C21 121.1(3) . .
C23 C22 C17 119.9(3) . .
C21 C22 C17 119.1(3) . .
C22 C23 C24 122.8(3) . .
C22 C23 H23A 118.6 . .
C24 C23 H23A 118.6 . .
C23 C24 C25 121.7(3) . .
C23 C24 C29 119.0(3) . .
C25 C24 C29 119.3(3) . .
C26 C25 C24 121.8(3) . .
C26 C25 H25A 119.1 . .
C24 C25 H25A 119.1 . .
C25 C26 C27 119.5(3) . .
C25 C26 H26A 120.2 . .
C27 C26 H26A 120.2 . .
C28 C27 C26 121.6(3) . .
C28 C27 H27A 119.2 . .
C26 C27 H27A 119.2 . .
C27 C28 C29 121.2(3) . .
C27 C28 H28A 119.4 . .
C29 C28 H28A 119.4 . .
C16 C29 C28 124.2(3) . .
C16 C29 C24 119.3(3) . .
C28 C29 C24 116.5(3) . .
O3 C30 O4 124.7(3) . .
O3 C30 C16 116.9(2) . .
O4 C30 C16 118.5(2) . .
C44 C31 C32 121.1(3) . .
C44 C31 C45 120.0(2) . .
C32 C31 C45 118.8(2) . .
C31 C32 C33 122.7(3) . .
C31 C32 C37 119.0(3) . .
C33 C32 C37 118.4(3) . .
C34 C33 C32 120.9(3) . .
C34 C33 H33A 119.5 . .
C32 C33 H33A 119.5 . .
C33 C34 C35 120.6(3) . .
C33 C34 H34A 119.7 . .
C35 C34 H34A 119.7 . .
C36 C35 C34 120.3(3) . .
C36 C35 H35A 119.8 . .
C34 C35 H35A 119.8 . .
C35 C36 C37 121.7(3) . .
C35 C36 H36A 119.1 . .
C37 C36 H36A 119.1 . .
C38 C37 C36 122.7(3) . .
C38 C37 C32 119.3(3) . .
C36 C37 C32 118.0(3) . .
C37 C38 C39 122.0(3) . .
C37 C38 H38A 119.0 . .
C39 C38 H38A 119.0 . .
C38 C39 C40 122.2(3) . .
C38 C39 C44 119.6(3) . .
C40 C39 C44 118.3(3) . .
C41 C40 C39 121.4(3) . .
C41 C40 H40A 119.3 . .
C39 C40 H40A 119.3 . .
C40 C41 C42 120.4(3) . .
C40 C41 H41A 119.8 . .
C42 C41 H41A 119.8 . .
C43 C42 C41 120.8(3) . .
C43 C42 H42A 119.6 . .
C41 C42 H42A 119.6 . .
C42 C43 C44 120.4(3) . .
C42 C43 H43A 119.8 . .
C44 C43 H43A 119.8 . .
C31 C44 C43 122.5(3) . .
C31 C44 C39 118.9(3) . .
C43 C44 C39 118.6(3) . .
O6 C45 O5 120.7(3) . .
O6 C45 C31 121.7(3) . .
O5 C45 C31 117.6(3) . .
O6 C45 Dy1 60.01(14) . .
O5 C45 Dy1 60.68(14) . .
C31 C45 Dy1 178.3(2) . .
N1 C46 C47 124.2(4) . .
N1 C46 H46A 117.9 . .
C47 C46 H46A 117.9 . .
C48 C47 C46 117.9(4) . .
C48 C47 H47A 121.0 . .
C46 C47 H47A 121.0 . .
C49 C48 C47 118.5(4) . .
C49 C48 H48A 120.8 . .
C47 C48 H48A 120.8 . .
C48 C49 C50 120.8(4) . .
C48 C49 H49A 119.6 . .
C50 C49 H49A 119.6 . .
N1 C50 C49 122.1(4) . .
N1 C50 C51 116.4(3) . .
C49 C50 C51 121.5(3) . .
N2 C51 C52 121.0(4) . .
N2 C51 C50 116.3(3) . .
C52 C51 C50 122.7(3) . .
C53 C52 C51 119.5(4) . .
C53 C52 H52A 120.3 . .
C51 C52 H52A 120.3 . .
C54 C53 C52 119.3(4) . .
C54 C53 H53A 120.3 . .
C52 C53 H53A 120.3 . .
C55 C54 C53 119.2(4) . .
C55 C54 H54A 120.4 . .
C53 C54 H54A 120.4 . .
N2 C55 C54 123.3(4) . .
N2 C55 H55A 118.4 . .
C54 C55 H55A 118.4 . .

loop_
_geom_bond_atom_site_label_1
_geom_bond_atom_site_label_2
_geom_bond_distance
_geom_bond_site_symmetry_2
Dy1 O1 2.2938(17) .
Dy1 O3 2.304(2) .
Dy1 O4 2.3572(19) 2_666
Dy1 O6 2.3933(19) .
Dy1 O5 2.407(2) .
Dy1 O2 2.517(2) 2_666
Dy1 N2 2.592(3) .
Dy1 N1 2.623(3) .
Dy1 O1 2.6693(19) 2_666
Dy1 C45 2.759(3) .
Dy1 C15 2.980(3) 2_666
Dy1 Dy1 3.9490(2) 2_666
O1 C15 1.263(3) .
O1 Dy1 2.6694(19) 2_666
O2 C15 1.237(3) .
O2 Dy1 2.517(2) 2_666
O3 C30 1.252(3) .
O4 C30 1.267(3) .
O4 Dy1 2.3573(19) 2_666
O5 C45 1.264(3) .
O6 C45 1.242(4) .
N1 C46 1.337(4) .
N1 C50 1.339(4) .
N2 C51 1.352(4) .
N2 C55 1.355(4) .
C1 C2 1.400(4) .
C1 C14 1.400(4) .
C1 C15 1.511(4) .
C2 C3 1.427(5) .
C2 C7 1.439(4) .
C3 C4 1.349(5) .
C3 H3A 0.9300 .
C4 C5 1.413(6) .
C4 H4A 0.9300 .
C5 C6 1.347(6) .
C5 H5A 0.9300 .
C6 C7 1.429(5) .
C6 H6A 0.9300 .
C7 C8 1.382(5) .
C8 C9 1.382(5) .
C8 H8A 0.9300 .
C9 C10 1.428(5) .
C9 C14 1.437(4) .
C10 C11 1.340(5) .
C10 H10A 0.9300 .
C11 C12 1.415(5) .
C11 H11A 0.9300 .
C12 C13 1.357(5) .
C12 H12A 0.9300 .
C13 C14 1.422(5) .
C13 H13A 0.9300 .
C15 Dy1 2.980(3) 2_666
C16 C29 1.423(4) .
C16 C17 1.428(4) .
C16 C30 1.513(4) .
C17 C18 1.430(4) .
C17 C22 1.434(4) .
C18 C19 1.359(4) .
C18 H18A 0.9300 .
C19 C20 1.399(5) .
C19 H19A 0.9300 .
C20 C21 1.348(5) .
C20 H20A 0.9300 .
C21 C22 1.433(4) .
C21 H21A 0.9300 .
C22 C23 1.385(5) .
C23 C24 1.383(4) .
C23 H23A 0.9300 .
C24 C25 1.421(5) .
C24 C29 1.440(4) .
C25 C26 1.342(5) .
C25 H25A 0.9300 .
C26 C27 1.403(5) .
C26 H26A 0.9300 .
C27 C28 1.357(4) .
C27 H27A 0.9300 .
C28 C29 1.437(4) .
C28 H28A 0.9300 .
C31 C44 1.407(4) .
C31 C32 1.408(4) .
C31 C45 1.501(4) .
C32 C33 1.419(4) .
C32 C37 1.442(4) .
C33 C34 1.366(5) .
C33 H33A 0.9300 .
C34 C35 1.407(5) .
C34 H34A 0.9300 .
C35 C36 1.350(5) .
C35 H35A 0.9300 .
C36 C37 1.423(4) .
C36 H36A 0.9300 .
C37 C38 1.385(4) .
C38 C39 1.392(4) .
C38 H38A 0.9300 .
C39 C40 1.424(4) .
C39 C44 1.436(4) .
C40 C41 1.343(4) .
C40 H40A 0.9300 .
C41 C42 1.421(5) .
C41 H41A 0.9300 .
C42 C43 1.356(4) .
C42 H42A 0.9300 .
C43 C44 1.428(4) .
C43 H43A 0.9300 .
C46 C47 1.394(5) .
C46 H46A 0.9300 .
C47 C48 1.368(5) .
C47 H47A 0.9300 .
C48 C49 1.360(5) .
C48 H48A 0.9300 .
C49 C50 1.380(5) .
C49 H49A 0.9300 .
C50 C51 1.487(5) .
C51 C52 1.405(5) .
C52 C53 1.372(6) .
C52 H52A 0.9300 .
C53 C54 1.369(6) .
C53 H53A 0.9300 .
C54 C55 1.364(5) .
C54 H54A 0.9300 .
C55 H55A 0.9300 .
